data_7048244
loop_
_publ_author_name
'Lv, Lina'
'Chen, Baihua'
'Liu, Jun'
'Chen, Jing'
'Xu, Chao'
'Yang, Yanqiu'

_publ_section_title
;
 A structural and thermodynamic study of the complexes of U(vi) with
 azinecarboxylates.
;
_journal_issue 2
_journal_name_full 'Dalton transactions (Cambridge, England : 2003)'
_journal_page_first 566
_journal_page_last 577
_journal_paper_doi 10.1039/c8dt04099k
_journal_volume 48
_journal_year 2019
_chemical_formula_moiety 'C15 H11 Cl N6 Na2 O13 U, H2 O'
_chemical_formula_sum 'C15 H13 Cl N6 Na2 O14 U'
_chemical_formula_weight 820.77
_space_group_crystal_system monoclinic
_space_group_IT_number 13
_space_group_name_Hall '-P 2yac'
_space_group_name_H-M_alt 'P 1 2/n 1'
_symmetry_space_group_name_Hall '-P 2yac'
_symmetry_space_group_name_H-M 'P 1 2/n 1'
_atom_sites_solution_hydrogens mixed
_atom_sites_solution_primary dual
_audit_creation_date 2017-11-16
_audit_creation_method
;
Olex2 1.2
(compiled 2017.08.10 svn.r3458 for OlexSys, GUI svn.r5381)
;
_audit_update_record
;
2017-11-21 deposited with the CCDC.
2018-11-26 downloaded from the CCDC.
;
_cell_angle_alpha 90
_cell_angle_beta 104.600(2)
_cell_angle_gamma 90
_cell_formula_units_Z 4
_cell_length_a 15.1242(3)
_cell_length_b 7.06510(10)
_cell_length_c 23.2973(5)
_cell_measurement_reflns_used 3761
_cell_measurement_temperature 293(2)
_cell_measurement_theta_max 28.8400
_cell_measurement_theta_min 3.1330
_cell_volume 2409.02(8)
_computing_cell_refinement 'CrysAlisPro 1.171.38.41 (Rigaku OD, 2015)'
_computing_data_collection 'CrysAlisPro 1.171.38.41 (Rigaku OD, 2015)'
_computing_data_reduction 'CrysAlisPro 1.171.38.41 (Rigaku OD, 2015)'
_computing_molecular_graphics 'Olex2 (Dolomanov et al., 2009)'
_computing_publication_material 'Olex2 (Dolomanov et al., 2009)'
_computing_structure_refinement 'ShelXL (Sheldrick, 2015)'
_computing_structure_solution 'ShelXT (Sheldrick, 2015)'
_diffrn_ambient_temperature 293.15
_diffrn_detector 'CCD plate'
_diffrn_detector_area_resol_mean 16.0874
_diffrn_detector_type Eos
_diffrn_measured_fraction_theta_full 0.997
_diffrn_measured_fraction_theta_max 0.997
_diffrn_measurement_details
;
List of Runs (angles in degrees, time in seconds):

  # Type    Start    End  Width  t~exp~   \w     \q     \k     \f   Frames
#--------------------------------------------------------------------------
  1  \w    -20.00  19.20   0.70    3.50    --  -14.97 -99.00 150.00   56
  2  \w    -37.00  72.20   0.70    3.50    --   16.69   0.00-120.00  156
  3  \w     12.00  85.50   0.70    3.50    --   16.69  38.00 -90.00  105
;
_diffrn_measurement_device 'four-circle diffractometer'
_diffrn_measurement_device_type 'Xcalibur, Eos'
_diffrn_measurement_method '\w scans'
_diffrn_orient_matrix_type 'CrysAlisPro convention (1999,Acta A55,543-557)'
_diffrn_orient_matrix_UB_11 0.0107795000
_diffrn_orient_matrix_UB_12 0.0221305000
_diffrn_orient_matrix_UB_13 -0.0271437000
_diffrn_orient_matrix_UB_21 0.0462241000
_diffrn_orient_matrix_UB_22 -0.0251114000
_diffrn_orient_matrix_UB_23 0.0126097000
_diffrn_orient_matrix_UB_31 -0.0097372000
_diffrn_orient_matrix_UB_32 -0.0946909000
_diffrn_orient_matrix_UB_33 -0.0096892000
_diffrn_radiation_monochromator graphite
_diffrn_radiation_probe x-ray
_diffrn_radiation_type MoK\a
_diffrn_radiation_wavelength 0.71073
_diffrn_reflns_av_R_equivalents 0.0291
_diffrn_reflns_av_unetI/netI 0.0415
_diffrn_reflns_Laue_measured_fraction_full 0.997
_diffrn_reflns_Laue_measured_fraction_max 0.997
_diffrn_reflns_limit_h_max 18
_diffrn_reflns_limit_h_min -17
_diffrn_reflns_limit_k_max 8
_diffrn_reflns_limit_k_min -5
_diffrn_reflns_limit_l_max 20
_diffrn_reflns_limit_l_min -29
_diffrn_reflns_number 10946
_diffrn_reflns_point_group_measured_fraction_full 0.997
_diffrn_reflns_point_group_measured_fraction_max 0.997
_diffrn_reflns_theta_full 25.242
_diffrn_reflns_theta_max 26.373
_diffrn_reflns_theta_min 2.912
_diffrn_source 'fine-focus sealed X-ray tube'
_diffrn_source_type 'Enhance (Mo) X-ray Source'
_exptl_absorpt_coefficient_mu 6.968
_exptl_absorpt_correction_T_max 1.00000
_exptl_absorpt_correction_T_min 0.60425
_exptl_absorpt_correction_type multi-scan
_exptl_absorpt_process_details
;
CrysAlisPro 1.171.38.41 (Rigaku Oxford Diffraction, 2015)
Empirical absorption correction using spherical harmonics,
 implemented in SCALE3 ABSPACK scaling algorithm.
;
_exptl_crystal_density_diffrn 2.263
_exptl_crystal_F_000 1552
_exptl_crystal_size_max 0.35
_exptl_crystal_size_mid 0.3
_exptl_crystal_size_min 0.3
_refine_diff_density_max 1.842
_refine_diff_density_min -1.558
_refine_diff_density_rms 0.135
_refine_ls_extinction_method none
_refine_ls_goodness_of_fit_ref 1.063
_refine_ls_hydrogen_treatment mixed
_refine_ls_matrix_type full
_refine_ls_number_parameters 363
_refine_ls_number_reflns 4917
_refine_ls_number_restraints 3
_refine_ls_restrained_S_all 1.062
_refine_ls_R_factor_all 0.0449
_refine_ls_R_factor_gt 0.0334
_refine_ls_shift/su_max 0.001
_refine_ls_shift/su_mean 0.000
_refine_ls_structure_factor_coef Fsqd
_refine_ls_weighting_details 'w=1/[\s^2^(Fo^2^)+(0.0333P)^2^+2.5865P] where P=(Fo^2^+2Fc^2^)/3'
_refine_ls_weighting_scheme calc
_refine_ls_wR_factor_gt 0.0711
_refine_ls_wR_factor_ref 0.0768
_reflns_Friedel_coverage 0.000
_reflns_number_gt 4089
_reflns_number_total 4917
_reflns_threshold_expression 'I > 2\s(I)'
_cod_data_source_file c8dt04099k2.cif
_cod_data_source_block 1
_cod_depositor_comments 'Adding full bibliography for 7048244--7048247.cif.'
_cod_database_code 7048244
_shelx_shelxl_version_number 2014/7
_chemical_oxdiff_formula c12h12n2u1
_shelx_space_group_comment
;
The symmetry employed for this shelxl refinement is uniquely defined
by the following loop, which should always be used as a source of
symmetry information in preference to the above space-group names.
They are only intended as comments.
;
_shelx_estimated_absorpt_t_max 0.229
_shelx_estimated_absorpt_t_min 0.194
_reflns_odcompleteness_completeness 99.78
_reflns_odcompleteness_iscentric 1
_reflns_odcompleteness_theta 26.32
_olex2_refinement_description
;
1. Fixed Uiso
 At 1.2 times of:
  All C(H) groups
 At 1.5 times of:
  All O(H,H) groups
2. Restrained distances
 O13-H13B = O13-H13A
 0.86 with sigma of 0.02
 O13-H13B
 0.86 with sigma of 0.02
3.a Free rotating group:
 O14(H14A,H14B)
3.b Aromatic/amide H refined with riding coordinates:
 C2(H2), C3(H3), C4(H4), C7(H7), C8(H8), C9(H9), C12(H12), C13(H13), C14(H14)
;
_olex2_submission_special_instructions 'No special instructions were received'
_oxdiff_exptl_absorpt_empirical_details
;
Empirical correction (ABSPACK) includes:
- Absorption correction using spherical harmonics
- Frame scaling
;
_oxdiff_exptl_absorpt_empirical_full_max 1.316
_oxdiff_exptl_absorpt_empirical_full_min 0.782

loop_
_space_group_symop_operation_xyz
'x, y, z'
'-x+1/2, y, -z+1/2'
'-x, -y, -z'
'x-1/2, -y, z-1/2'

loop_
_atom_site_label
_atom_site_type_symbol
_atom_site_fract_x
_atom_site_fract_y
_atom_site_fract_z
_atom_site_U_iso_or_equiv
_atom_site_adp_type
_atom_site_occupancy
_atom_site_site_symmetry_order
_atom_site_calc_flag
_atom_site_refinement_flags_posn
U1 U 0.77684(2) 0.71579(3) 0.48404(2) 0.02729(8) Uani 1 1 d .
O1 O 0.7836(3) 0.7108(6) 0.58661(16) 0.0419(10) Uani 1 1 d .
O2 O 0.8509(3) 0.6961(7) 0.68277(17) 0.0531(12) Uani 1 1 d .
O3 O 0.8601(3) 0.7195(6) 0.41467(17) 0.0432(10) Uani 1 1 d .
O4 O 0.8111(3) 0.6923(6) 0.31613(17) 0.0406(10) Uani 1 1 d .
O5 O 0.6592(3) 0.6984(5) 0.39628(16) 0.0351(9) Uani 1 1 d .
O6 O 0.5187(3) 0.6584(6) 0.34170(17) 0.0486(11) Uani 1 1 d .
O7 O 0.7735(3) 0.9596(6) 0.48509(15) 0.0413(10) Uani 1 1 d .
O8 O 0.7797(3) 0.4664(6) 0.48758(16) 0.0418(10) Uani 1 1 d .
N1 N 0.9394(3) 0.7388(6) 0.55831(19) 0.0311(11) Uani 1 1 d .
N2 N 1.0158(3) 0.7583(7) 0.5400(2) 0.0410(12) Uani 1 1 d .
N3 N 0.9826(3) 0.7053(7) 0.3043(2) 0.0380(11) Uani 1 1 d .
N4 N 1.0667(4) 0.7202(9) 0.2966(2) 0.0558(16) Uani 1 1 d .
N5 N 0.6054(3) 0.7294(6) 0.49446(19) 0.0298(10) Uani 1 1 d .
N6 N 0.5825(4) 0.7553(7) 0.5459(2) 0.0394(12) Uani 1 1 d .
C1 C 0.9434(4) 0.7397(7) 0.6158(2) 0.0294(12) Uani 1 1 d .
C2 C 1.0242(4) 0.7669(8) 0.6590(3) 0.0418(15) Uani 1 1 d .
H2 H 1.0249 0.7712 0.6990 0.050 Uiso 1 1 calc R
C3 C 1.1022(4) 0.7871(8) 0.6409(3) 0.0424(15) Uani 1 1 d .
H3 H 1.1584 0.8044 0.6680 0.051 Uiso 1 1 calc R
C4 C 1.0946(4) 0.7807(8) 0.5802(3) 0.0390(14) Uani 1 1 d .
H4 H 1.1475 0.7928 0.5671 0.047 Uiso 1 1 calc R
C5 C 0.8532(4) 0.7147(8) 0.6305(2) 0.0356(13) Uani 1 1 d .
C6 C 0.9692(4) 0.7304(7) 0.3580(2) 0.0260(11) Uani 1 1 d .
C7 C 1.0406(4) 0.7706(8) 0.4075(3) 0.0358(13) Uani 1 1 d .
H7 H 1.0300 0.7848 0.4449 0.043 Uiso 1 1 calc R
C8 C 1.1261(4) 0.7883(8) 0.3994(3) 0.0393(14) Uani 1 1 d .
H8 H 1.1760 0.8164 0.4308 0.047 Uiso 1 1 calc R
C9 C 1.1359(5) 0.7628(9) 0.3425(3) 0.0495(17) Uani 1 1 d .
H9 H 1.1938 0.7762 0.3360 0.059 Uiso 1 1 calc R
C10 C 0.8717(4) 0.7125(8) 0.3617(2) 0.0305(12) Uani 1 1 d .
C11 C 0.5398(4) 0.7184(7) 0.4440(2) 0.0302(12) Uani 1 1 d .
C12 C 0.4474(4) 0.7338(8) 0.4421(3) 0.0416(15) Uani 1 1 d .
H12 H 0.4028 0.7252 0.4064 0.050 Uiso 1 1 calc R
C13 C 0.4246(5) 0.7620(8) 0.4945(3) 0.0454(16) Uani 1 1 d .
H13 H 0.3640 0.7746 0.4960 0.054 Uiso 1 1 calc R
C14 C 0.4952(5) 0.7712(8) 0.5453(3) 0.0439(15) Uani 1 1 d .
H14 H 0.4804 0.7898 0.5813 0.053 Uiso 1 1 calc R
C15 C 0.5737(4) 0.6902(8) 0.3888(2) 0.0321(13) Uani 1 1 d .
Cl1 Cl 0.62462(10) 1.1896(2) 0.31927(6) 0.0380(3) Uani 1 1 d .
O9 O 0.6664(4) 1.1937(9) 0.3804(2) 0.091(2) Uani 1 1 d .
O10 O 0.6488(5) 1.3491(7) 0.2910(2) 0.0827(18) Uani 1 1 d .
O11 O 0.6511(4) 1.0286(7) 0.2912(2) 0.0849(18) Uani 1 1 d .
O12 O 0.5294(4) 1.1881(10) 0.3104(3) 0.091(2) Uani 1 1 d .
O13 O 0.6660(4) 0.6938(12) 0.6720(3) 0.0858(19) Uani 1 1 d D
H13A H 0.671(8) 0.727(12) 0.638(2) 0.12(4) Uiso 1 1 d D
H13B H 0.679(19) 0.577(12) 0.681(11) 0.49(18) Uiso 1 1 d D
O14 O 0.6641(5) 1.132(2) 0.7019(4) 0.191(5) Uani 1 1 d .
H14A H 0.6210 1.0911 0.7161 0.287 Uiso 1 1 d G
H14B H 0.6541 1.0999 0.6657 0.287 Uiso 1 1 d G
Na1 Na 0.65348(14) 0.6893(3) 0.28519(9) 0.0334(5) Uani 1 1 d .
Na2 Na 0.9215(2) 0.5445(4) 0.77612(10) 0.0684(9) Uani 1 1 d .

loop_
_atom_site_aniso_label
_atom_site_aniso_U_11
_atom_site_aniso_U_22
_atom_site_aniso_U_33
_atom_site_aniso_U_23
_atom_site_aniso_U_13
_atom_site_aniso_U_12
U1 0.02542(12) 0.03865(13) 0.01535(11) -0.00002(8) 0.00058(7) -0.00153(9)
O1 0.031(2) 0.078(3) 0.015(2) 0.0038(18) 0.0014(16) 0.002(2)
O2 0.038(3) 0.100(4) 0.018(2) 0.009(2) 0.0024(18) 0.005(2)
O3 0.031(2) 0.074(3) 0.024(2) -0.0045(19) 0.0067(17) -0.004(2)
O4 0.025(2) 0.067(3) 0.026(2) -0.0015(19) -0.0009(16) -0.0016(19)
O5 0.025(2) 0.059(3) 0.0166(19) -0.0057(17) -0.0022(15) -0.0032(18)
O6 0.034(2) 0.078(3) 0.026(2) -0.011(2) -0.0062(17) -0.003(2)
O7 0.035(2) 0.069(3) 0.0173(19) 0.0024(18) 0.0032(16) -0.008(2)
O8 0.049(3) 0.041(2) 0.034(2) 0.0020(17) 0.0058(19) 0.0031(19)
N1 0.028(3) 0.044(3) 0.018(2) -0.0021(19) -0.0005(18) -0.002(2)
N2 0.031(3) 0.064(4) 0.027(3) -0.002(2) 0.007(2) -0.004(2)
N3 0.027(3) 0.061(3) 0.022(3) -0.006(2) 0.0007(19) -0.002(2)
N4 0.032(3) 0.108(5) 0.027(3) -0.011(3) 0.006(2) -0.005(3)
N5 0.031(3) 0.035(2) 0.023(2) -0.0019(19) 0.0048(19) -0.002(2)
N6 0.040(3) 0.059(3) 0.022(3) -0.001(2) 0.012(2) -0.002(2)
C1 0.029(3) 0.038(3) 0.018(3) 0.001(2) 0.000(2) 0.002(2)
C2 0.037(4) 0.063(4) 0.021(3) 0.001(3) -0.002(2) 0.001(3)
C3 0.028(3) 0.056(4) 0.037(4) -0.001(3) -0.004(2) -0.002(3)
C4 0.031(3) 0.052(4) 0.034(3) 0.001(3) 0.007(3) -0.003(3)
C5 0.032(3) 0.054(4) 0.017(3) 0.003(3) -0.001(2) 0.004(3)
C6 0.028(3) 0.029(3) 0.018(3) 0.002(2) -0.001(2) 0.002(2)
C7 0.036(3) 0.048(3) 0.021(3) -0.003(2) 0.002(2) 0.002(3)
C8 0.029(3) 0.056(4) 0.028(3) -0.007(3) -0.002(2) -0.003(3)
C9 0.028(3) 0.082(5) 0.037(4) -0.005(3) 0.006(3) -0.004(3)
C10 0.030(3) 0.037(3) 0.022(3) 0.002(2) 0.004(2) 0.001(2)
C11 0.030(3) 0.034(3) 0.023(3) -0.001(2) 0.000(2) 0.001(2)
C12 0.031(3) 0.053(4) 0.038(4) -0.005(3) 0.003(3) -0.004(3)
C13 0.038(4) 0.052(4) 0.050(4) 0.000(3) 0.017(3) -0.001(3)
C14 0.044(4) 0.056(4) 0.038(4) 0.002(3) 0.021(3) 0.003(3)
C15 0.036(3) 0.037(3) 0.020(3) 0.000(2) 0.001(2) 0.001(2)
Cl1 0.0396(8) 0.0442(9) 0.0270(7) 0.0032(6) 0.0028(6) 0.0036(6)
O9 0.081(4) 0.145(6) 0.029(3) 0.007(3) -0.016(3) 0.012(4)
O10 0.136(6) 0.048(3) 0.065(4) 0.003(3) 0.028(4) -0.016(3)
O11 0.128(5) 0.048(3) 0.093(4) -0.002(3) 0.053(4) 0.016(3)
O12 0.041(3) 0.165(6) 0.066(4) -0.016(4) 0.011(3) -0.004(3)
O13 0.048(3) 0.170(6) 0.041(3) 0.019(4) 0.014(3) -0.005(4)
O14 0.101(6) 0.391(14) 0.095(6) 0.094(8) 0.051(5) 0.126(8)
Na1 0.0266(12) 0.0472(13) 0.0230(11) 0.0021(9) -0.0002(9) -0.0020(9)
Na2 0.070(2) 0.104(2) 0.0243(14) -0.0016(13) -0.0006(12) 0.0392(17)

loop_
_atom_type_symbol
_atom_type_description
_atom_type_scat_dispersion_real
_atom_type_scat_dispersion_imag
_atom_type_scat_source
C C 0.0033 0.0016 'International Tables Vol C Tables 4.2.6.8 and 6.1.1.4'
H H 0.0000 0.0000 'International Tables Vol C Tables 4.2.6.8 and 6.1.1.4'
Cl Cl 0.1484 0.1585 'International Tables Vol C Tables 4.2.6.8 and 6.1.1.4'
N N 0.0061 0.0033 'International Tables Vol C Tables 4.2.6.8 and 6.1.1.4'
Na Na 0.0362 0.0249 'International Tables Vol C Tables 4.2.6.8 and 6.1.1.4'
O O 0.0106 0.0060 'International Tables Vol C Tables 4.2.6.8 and 6.1.1.4'
U U -9.6767 9.6646 'International Tables Vol C Tables 4.2.6.8 and 6.1.1.4'

loop_
_geom_angle_atom_site_label_1
_geom_angle_atom_site_label_2
_geom_angle_atom_site_label_3
_geom_angle
_geom_angle_site_symmetry_1
_geom_angle_site_symmetry_3
O1 U1 N1 62.70(14) . .
O1 U1 N5 72.77(14) . .
O3 U1 O1 145.39(14) . .
O3 U1 O5 79.45(14) . .
O3 U1 N1 82.78(14) . .
O3 U1 N5 141.79(14) . .
O5 U1 O1 135.06(13) . .
O5 U1 N1 162.23(14) . .
O5 U1 N5 62.67(13) . .
O7 U1 O1 89.69(15) . .
O7 U1 O3 91.24(15) . .
O7 U1 O5 92.65(15) . .
O7 U1 O8 176.43(16) . .
O7 U1 N1 87.40(15) . .
O7 U1 N5 86.00(15) . .
O8 U1 O1 86.76(15) . .
O8 U1 O3 91.91(16) . .
O8 U1 O5 89.57(16) . .
O8 U1 N1 91.34(16) . .
O8 U1 N5 92.55(16) . .
N1 U1 N5 134.98(14) . .
C5 O1 U1 128.9(4) . .
C5 O2 Na2 144.9(4) . .
C10 O3 U1 155.2(4) . .
C10 O4 Na1 139.5(4) . .
C10 O4 Na1 121.2(4) . 2_655
Na1 O4 Na1 98.75(15) . 2_655
U1 O5 Na1 134.70(17) . .
C15 O5 U1 130.3(3) . .
C15 O5 Na1 95.0(3) . .
C15 O6 Na1 89.8(4) . .
C15 O6 Na2 151.5(4) . 4_565
Na2 O6 Na1 99.15(16) 4_565 .
N2 N1 U1 122.5(3) . .
C1 N1 U1 117.6(4) . .
C1 N1 N2 119.9(5) . .
C4 N2 N1 118.8(5) . .
N4 N3 Na1 119.8(4) . 2_655
C6 N3 N4 119.7(5) . .
C6 N3 Na1 119.6(4) . 2_655
N3 N4 Na2 105.1(4) . 3_766
C9 N4 N3 119.5(5) . .
C9 N4 Na2 121.8(5) . 3_766
N6 N5 U1 124.2(3) . .
C11 N5 U1 116.2(4) . .
C11 N5 N6 119.5(5) . .
C14 N6 N5 119.0(5) . .
N1 C1 C2 122.8(5) . .
N1 C1 C5 114.7(5) . .
C2 C1 C5 122.5(5) . .
C1 C2 H2 121.1 . .
C3 C2 C1 117.7(6) . .
C3 C2 H2 121.1 . .
C2 C3 H3 121.4 . .
C2 C3 C4 117.2(5) . .
C4 C3 H3 121.4 . .
N2 C4 C3 123.5(6) . .
N2 C4 H4 118.3 . .
C3 C4 H4 118.3 . .
O1 C5 C1 115.9(5) . .
O2 C5 O1 124.6(6) . .
O2 C5 C1 119.5(5) . .
N3 C6 C7 122.3(5) . .
N3 C6 C10 115.4(5) . .
C7 C6 C10 122.4(5) . .
C6 C7 H7 121.0 . .
C8 C7 C6 118.0(5) . .
C8 C7 H7 121.0 . .
C7 C8 H8 121.4 . .
C7 C8 C9 117.2(5) . .
C9 C8 H8 121.4 . .
N4 C9 C8 123.3(6) . .
N4 C9 H9 118.3 . .
C8 C9 H9 118.3 . .
O3 C10 C6 115.0(5) . .
O4 C10 O3 125.5(5) . .
O4 C10 C6 119.4(5) . .
N5 C11 C12 122.7(5) . .
N5 C11 C15 114.8(5) . .
C12 C11 C15 122.5(5) . .
C11 C12 H12 121.3 . .
C13 C12 C11 117.5(6) . .
C13 C12 H12 121.3 . .
C12 C13 H13 121.3 . .
C12 C13 C14 117.3(6) . .
C14 C13 H13 121.3 . .
N6 C14 C13 124.0(6) . .
N6 C14 H14 118.0 . .
C13 C14 H14 118.0 . .
O5 C15 C11 115.6(5) . .
O6 C15 O5 125.2(5) . .
O6 C15 C11 119.2(5) . .
O9 Cl1 O11 112.1(4) . .
O10 Cl1 O9 110.9(4) . .
O10 Cl1 O11 106.9(3) . .
O10 Cl1 O12 108.5(4) . .
O12 Cl1 O9 109.4(4) . .
O12 Cl1 O11 108.9(4) . .
Cl1 O10 Na1 147.6(4) . 1_565
Cl1 O11 Na1 146.8(3) . .
Cl1 O12 Na2 127.3(4) . 4_575
H13A O13 H13B 115(10) . .
Na2 O13 H13A 146(8) 2_656 .
Na2 O13 H13B 63(10) 2_656 .
H14A O14 H14B 109.5 . .
O4 Na1 O4 81.24(15) . 2_655
O4 Na1 O5 85.16(14) . .
O4 Na1 O5 166.28(15) 2_655 .
O4 Na1 O6 144.38(14) 2_655 .
O4 Na1 O6 134.06(15) . .
O4 Na1 N3 144.67(17) . 2_655
O4 Na1 O10 92.0(2) . 1_545
O4 Na1 O11 90.1(2) . .
O4 Na1 Na1 43.03(11) . 2_655
O4 Na1 Na1 38.22(10) 2_655 2_655
O4 Na1 Na2 151.51(14) . 4_565
O4 Na1 Na2 110.81(11) 2_655 4_565
O5 Na1 O6 49.34(12) . .
O5 Na1 Na1 128.18(13) . 2_655
O5 Na1 Na2 82.19(11) . 4_565
O6 Na1 Na1 174.59(12) . 2_655
O6 Na1 Na2 36.81(10) . 4_565
N3 Na1 O4 63.56(15) 2_655 2_655
N3 Na1 O5 129.88(16) 2_655 .
N3 Na1 O6 81.27(15) 2_655 .
N3 Na1 Na1 101.76(14) 2_655 2_655
N3 Na1 Na2 55.41(12) 2_655 4_565
O10 Na1 O4 94.37(17) 1_545 2_655
O10 Na1 O5 87.85(17) 1_545 .
O10 Na1 O6 81.70(19) 1_545 .
O10 Na1 N3 93.5(2) 1_545 2_655
O10 Na1 Na1 93.60(16) 1_545 2_655
O10 Na1 Na2 62.21(17) 1_545 4_565
O11 Na1 O4 93.19(17) . 2_655
O11 Na1 O5 85.03(17) . .
O11 Na1 O6 91.59(18) . .
O11 Na1 N3 89.0(2) . 2_655
O11 Na1 O10 172.4(2) . 1_545
O11 Na1 Na1 92.93(14) . 2_655
O11 Na1 Na2 113.97(17) . 4_565
Na1 Na1 Na2 142.23(8) 2_655 4_565
O2 Na2 N4 79.48(19) . 3_766
O2 Na2 O12 93.3(2) . 4_676
O2 Na2 Na1 115.54(14) . 4_666
O6 Na2 O2 157.82(19) 4_666 .
O6 Na2 N4 81.16(19) 4_666 3_766
O6 Na2 O12 90.2(2) 4_666 4_676
O6 Na2 Na1 44.04(12) 4_666 4_666
N4 Na2 Na1 60.41(14) 3_766 4_666
O12 Na2 N4 128.1(2) 4_676 3_766
O12 Na2 Na1 78.06(16) 4_676 4_666
O13 Na2 O2 95.1(2) 2_656 .
O13 Na2 O6 107.1(2) 2_656 4_666
O13 Na2 N4 147.2(3) 2_656 3_766
O13 Na2 O12 84.2(3) 2_656 4_676
O13 Na2 Na1 145.16(18) 2_656 4_666

loop_
_geom_bond_atom_site_label_1
_geom_bond_atom_site_label_2
_geom_bond_distance
_geom_bond_site_symmetry_2
U1 O1 2.366(4) .
U1 O3 2.286(4) .
U1 O5 2.351(4) .
U1 O7 1.723(5) .
U1 O8 1.764(4) .
U1 N1 2.630(5) .
U1 N5 2.666(5) .
O1 C5 1.270(7) .
O2 C5 1.235(7) .
O2 Na2 2.418(5) .
O3 C10 1.291(6) .
O4 C10 1.223(6) .
O4 Na1 2.548(4) 2_655
O4 Na1 2.311(4) .
O5 C15 1.261(7) .
O5 Na1 2.568(4) .
O6 C15 1.220(6) .
O6 Na1 2.700(5) .
O6 Na2 2.327(5) 4_565
N1 N2 1.336(7) .
N1 C1 1.325(7) .
N2 C4 1.327(8) .
N3 N4 1.332(7) .
N3 C6 1.328(7) .
N3 Na1 2.536(5) 2_655
N4 C9 1.330(8) .
N4 Na2 2.559(6) 3_766
N5 N6 1.342(6) .
N5 C11 1.337(7) .
N6 C14 1.321(8) .
C1 C2 1.387(8) .
C1 C5 1.498(8) .
C2 H2 0.9300 .
C2 C3 1.357(9) .
C3 H3 0.9300 .
C3 C4 1.391(8) .
C4 H4 0.9300 .
C6 C7 1.397(7) .
C6 C10 1.503(8) .
C7 H7 0.9300 .
C7 C8 1.359(8) .
C8 H8 0.9300 .
C8 C9 1.381(9) .
C9 H9 0.9300 .
C11 C12 1.391(8) .
C11 C15 1.512(8) .
C12 H12 0.9300 .
C12 C13 1.365(9) .
C13 H13 0.9300 .
C13 C14 1.381(10) .
C14 H14 0.9300 .
Cl1 O9 1.404(5) .
Cl1 O10 1.400(5) .
Cl1 O11 1.419(5) .
Cl1 O12 1.402(6) .
O10 Na1 2.409(5) 1_565
O11 Na1 2.402(5) .
O12 Na2 2.493(7) 4_575
O13 H13A 0.85(2) .
O13 H13B 0.864(15) .
O13 Na2 2.266(7) 2_656
O14 H14A 0.8496 .
O14 H14B 0.8500 .
Na1 O4 2.548(4) 2_655
Na1 N3 2.537(5) 2_655
Na1 O10 2.409(5) 1_545
Na1 Na1 3.691(4) 2_655
Na1 Na2 3.835(3) 4_565
Na2 O6 2.327(5) 4_666
Na2 N4 2.559(6) 3_766
Na2 O12 2.493(7) 4_676
Na2 O13 2.266(7) 2_656
Na2 Na1 3.835(3) 4_666
